data_7054451
loop_
_publ_author_name
'Liu, Xuelin'
'Zhang, Weiqiang'
'Zhang, Guofang'
'Gao, Ziwei'

_publ_section_title
;
 Low-migratory ionic ferrocene-based burning rate catalysts with high
 combustion catalytic efficiency
;
_journal_issue 1
_journal_name_full 'New J. Chem.'
_journal_page_first 155
_journal_paper_doi 10.1039/C4NJ01216J
_journal_volume 39
_journal_year 2015
_chemical_formula_sum 'C17 H23 Fe N3 O4'
_chemical_formula_weight 389.23
_chemical_name_systematic
; 
 ? 
;
_space_group_IT_number 2
_symmetry_cell_setting triclinic
_symmetry_space_group_name_Hall '-P 1'
_symmetry_space_group_name_H-M 'P -1'
_atom_sites_solution_hydrogens geom
_atom_sites_solution_primary direct
_atom_sites_solution_secondary difmap
_audit_creation_method SHELXL-97
_cell_angle_alpha 94.402(3)
_cell_angle_beta 97.669(3)
_cell_angle_gamma 107.436(3)
_cell_formula_units_Z 2
_cell_length_a 7.6098(3)
_cell_length_b 9.9244(4)
_cell_length_c 12.4142(4)
_cell_measurement_temperature 296(2)
_cell_volume 879.69(6)
_computing_structure_refinement 'SHELXL-97 (Sheldrick, 1997)'
_computing_structure_solution 'SHELXS-97 (Sheldrick, 1990)'
_diffrn_ambient_temperature 296(2)
_diffrn_measured_fraction_theta_full 0.998
_diffrn_measured_fraction_theta_max 0.998
_diffrn_radiation_monochromator graphite
_diffrn_radiation_source 'fine-focus sealed tube'
_diffrn_radiation_type MoK\a
_diffrn_radiation_wavelength 0.71073
_diffrn_reflns_av_R_equivalents 0.0286
_diffrn_reflns_av_sigmaI/netI 0.0208
_diffrn_reflns_limit_h_max 9
_diffrn_reflns_limit_h_min -9
_diffrn_reflns_limit_k_max 12
_diffrn_reflns_limit_k_min -12
_diffrn_reflns_limit_l_max 15
_diffrn_reflns_limit_l_min -15
_diffrn_reflns_number 17675
_diffrn_reflns_theta_full 26.00
_diffrn_reflns_theta_max 26.00
_diffrn_reflns_theta_min 2.99
_exptl_absorpt_coefficient_mu 0.884
_exptl_absorpt_correction_T_max 0.8937
_exptl_absorpt_correction_T_min 0.8715
_exptl_absorpt_correction_type multi-scan
_exptl_absorpt_process_details sadabs
_exptl_crystal_density_diffrn 1.469
_exptl_crystal_density_method 'not measured'
_exptl_crystal_F_000 408
_exptl_crystal_size_max 0.16
_exptl_crystal_size_mid 0.14
_exptl_crystal_size_min 0.13
_refine_diff_density_max 0.323
_refine_diff_density_min -0.275
_refine_diff_density_rms 0.043
_refine_ls_extinction_method none
_refine_ls_goodness_of_fit_ref 1.026
_refine_ls_hydrogen_treatment constr
_refine_ls_matrix_type full
_refine_ls_number_parameters 226
_refine_ls_number_reflns 3447
_refine_ls_number_restraints 0
_refine_ls_restrained_S_all 1.026
_refine_ls_R_factor_all 0.0333
_refine_ls_R_factor_gt 0.0288
_refine_ls_shift/su_max 0.001
_refine_ls_shift/su_mean 0.000
_refine_ls_structure_factor_coef Fsqd
_refine_ls_weighting_details 'calc w=1/[\s^2^(Fo^2^)+(0.0406P)^2^+0.3291P] where P=(Fo^2^+2Fc^2^)/3'
_refine_ls_weighting_scheme calc
_refine_ls_wR_factor_gt 0.0741
_refine_ls_wR_factor_ref 0.0776
_reflns_number_gt 3123
_reflns_number_total 3447
_reflns_threshold_expression >2sigma(I)
_cod_data_source_file c4nj01216j2.cif
_cod_data_source_block 1
_cod_depositor_comments 'Adding full bibliography for 7054449--7054458.cif.'
_cod_original_sg_symbol_H-M P-1
_cod_database_code 7054451

loop_
_symmetry_equiv_pos_as_xyz
'x, y, z'
'-x, -y, -z'

loop_
_atom_site_label
_atom_site_type_symbol
_atom_site_fract_x
_atom_site_fract_y
_atom_site_fract_z
_atom_site_U_iso_or_equiv
_atom_site_adp_type
_atom_site_occupancy
_atom_site_symmetry_multiplicity
_atom_site_calc_flag
_atom_site_refinement_flags
Fe1 Fe 0.55574(3) 0.75604(2) 0.900607(19) 0.02865(9) Uani 1 1 d .
N1 N 0.3447(2) 0.65041(17) 0.54718(12) 0.0354(3) Uani 1 1 d .
N2 N 0.1648(2) 0.63635(16) 0.39431(11) 0.0325(3) Uani 1 1 d .
N3 N 0.3550(2) 0.13322(19) 0.62618(16) 0.0466(4) Uani 1 1 d .
C1 C 0.4076(2) 0.67764(19) 0.74938(14) 0.0313(4) Uani 1 1 d .
C2 C 0.3152(2) 0.7580(2) 0.80692(15) 0.0375(4) Uani 1 1 d .
H2 H 0.2868 0.8428 0.7845 0.045 Uiso 1 1 calc R
C3 C 0.2752(3) 0.6966(2) 0.90274(16) 0.0451(5) Uani 1 1 d .
H3 H 0.2145 0.7315 0.9587 0.054 Uiso 1 1 calc R
C4 C 0.3396(3) 0.5779(2) 0.90561(16) 0.0451(5) Uani 1 1 d .
H4 H 0.3307 0.5157 0.9637 0.054 Uiso 1 1 calc R
C5 C 0.4211(3) 0.56405(19) 0.81063(16) 0.0387(4) Uani 1 1 d .
H5 H 0.4770 0.4905 0.7909 0.046 Uiso 1 1 calc R
C6 C 0.8221(3) 0.8630(2) 0.88250(19) 0.0516(5) Uani 1 1 d .
H6 H 0.8728 0.8665 0.8139 0.062 Uiso 1 1 calc R
C7 C 0.7375(3) 0.9582(2) 0.92538(19) 0.0511(5) Uani 1 1 d .
H7 H 0.7180 1.0397 0.8915 0.061 Uiso 1 1 calc R
C8 C 0.6854(3) 0.9164(2) 1.02519(18) 0.0494(5) Uani 1 1 d .
H8 H 0.6231 0.9637 1.0728 0.059 Uiso 1 1 calc R
C9 C 0.7375(3) 0.7950(2) 1.04471(17) 0.0473(5) Uani 1 1 d .
H9 H 0.7184 0.7430 1.1083 0.057 Uiso 1 1 calc R
C10 C 0.8223(3) 0.7616(2) 0.95681(19) 0.0498(5) Uani 1 1 d .
H10 H 0.8729 0.6822 0.9485 0.060 Uiso 1 1 calc R
C11 C 0.4843(3) 0.7134(2) 0.64718(15) 0.0426(5) Uani 1 1 d .
H11A H 0.5280 0.8160 0.6486 0.051 Uiso 1 1 calc R
H11B H 0.5907 0.6791 0.6447 0.051 Uiso 1 1 calc R
C12 C 0.2693(3) 0.5084(2) 0.50772(16) 0.0394(4) Uani 1 1 d .
H12 H 0.2918 0.4328 0.5407 0.047 Uiso 1 1 calc R
C13 C 0.1573(3) 0.4995(2) 0.41269(15) 0.0389(4) Uani 1 1 d .
H13 H 0.0873 0.4164 0.3675 0.047 Uiso 1 1 calc R
C14 C 0.2789(2) 0.72499(19) 0.47730(14) 0.0333(4) Uani 1 1 d .
H14 H 0.3082 0.8235 0.4852 0.040 Uiso 1 1 calc R
C15 C 0.0676(3) 0.6747(2) 0.29495(15) 0.0405(4) Uani 1 1 d .
H15 H -0.0646 0.6180 0.2843 0.049 Uiso 1 1 calc R
C16 C 0.0809(4) 0.8298(3) 0.30980(19) 0.0582(6) Uani 1 1 d .
H16A H 0.0235 0.8483 0.3713 0.087 Uiso 1 1 calc R
H16B H 0.0178 0.8528 0.2449 0.087 Uiso 1 1 calc R
H16C H 0.2098 0.8872 0.3227 0.087 Uiso 1 1 calc R
C17 C 0.1480(3) 0.6362(3) 0.19663(16) 0.0590(6) Uani 1 1 d .
H17A H 0.1349 0.5365 0.1900 0.088 Uiso 1 1 calc R
H17B H 0.2779 0.6904 0.2056 0.088 Uiso 1 1 calc R
H17C H 0.0823 0.6571 0.1318 0.088 Uiso 1 1 calc R
O1 O 0.3854(3) 0.26070(18) 0.64390(18) 0.0764(5) Uani 1 1 d .
O1W O 0.0386(3) 0.17073(18) 0.38926(17) 0.0756(5) Uani 1 1 d .
O2 O 0.3966(5) 0.0670(3) 0.6967(2) 0.1329(11) Uani 1 1 d .
O3 O 0.2866(3) 0.0680(2) 0.53461(18) 0.0945(7) Uani 1 1 d .
H1W1 H 0.1124 0.1409 0.4329 0.142 Uiso 1 1 d R
H1W2 H -0.0690 0.1088 0.3851 0.142 Uiso 1 1 d R

loop_
_atom_site_aniso_label
_atom_site_aniso_U_11
_atom_site_aniso_U_22
_atom_site_aniso_U_33
_atom_site_aniso_U_23
_atom_site_aniso_U_13
_atom_site_aniso_U_12
Fe1 0.02905(14) 0.02770(15) 0.02615(14) 0.00178(9) 0.00011(10) 0.00664(10)
N1 0.0375(8) 0.0420(9) 0.0254(7) 0.0028(6) 0.0050(6) 0.0108(7)
N2 0.0330(8) 0.0348(8) 0.0269(7) 0.0017(6) 0.0035(6) 0.0078(6)
N3 0.0436(10) 0.0419(10) 0.0538(11) 0.0118(8) 0.0117(8) 0.0094(8)
C1 0.0299(8) 0.0351(9) 0.0262(8) 0.0008(7) -0.0017(7) 0.0097(7)
C2 0.0328(9) 0.0413(10) 0.0374(10) -0.0010(8) -0.0039(8) 0.0157(8)
C3 0.0309(9) 0.0628(13) 0.0352(10) -0.0025(9) 0.0068(8) 0.0068(9)
C4 0.0440(11) 0.0411(11) 0.0359(10) 0.0112(8) -0.0021(8) -0.0059(9)
C5 0.0408(10) 0.0279(9) 0.0411(10) -0.0023(8) -0.0069(8) 0.0089(8)
C6 0.0336(10) 0.0598(14) 0.0477(12) 0.0007(10) 0.0068(9) -0.0041(9)
C7 0.0497(12) 0.0323(10) 0.0578(13) 0.0064(9) -0.0033(10) -0.0023(9)
C8 0.0502(12) 0.0404(11) 0.0456(12) -0.0130(9) -0.0044(9) 0.0059(9)
C9 0.0436(11) 0.0506(12) 0.0351(10) 0.0022(9) -0.0122(9) 0.0046(9)
C10 0.0318(10) 0.0521(12) 0.0598(14) -0.0010(10) -0.0080(9) 0.0133(9)
C11 0.0367(10) 0.0574(12) 0.0279(9) 0.0021(8) 0.0010(8) 0.0088(9)
C12 0.0465(11) 0.0370(10) 0.0384(10) 0.0076(8) 0.0118(8) 0.0158(8)
C13 0.0446(10) 0.0320(9) 0.0367(10) -0.0016(8) 0.0079(8) 0.0078(8)
C14 0.0363(9) 0.0328(9) 0.0283(9) 0.0017(7) 0.0052(7) 0.0079(7)
C15 0.0329(9) 0.0501(11) 0.0320(10) 0.0049(8) -0.0032(8) 0.0070(8)
C16 0.0694(15) 0.0586(14) 0.0494(13) 0.0113(11) -0.0047(11) 0.0292(12)
C17 0.0670(15) 0.0792(17) 0.0280(10) 0.0026(10) 0.0018(10) 0.0225(13)
O1 0.0815(13) 0.0420(10) 0.1022(15) 0.0032(9) 0.0110(11) 0.0173(9)
O1W 0.0788(12) 0.0501(10) 0.0963(14) 0.0189(10) 0.0187(11) 0.0134(9)
O2 0.200(3) 0.1014(19) 0.111(2) 0.0634(17) 0.018(2) 0.060(2)
O3 0.0999(16) 0.0848(15) 0.0811(14) -0.0240(12) -0.0124(12) 0.0228(13)

loop_
_atom_type_symbol
_atom_type_description
_atom_type_scat_dispersion_real
_atom_type_scat_dispersion_imag
_atom_type_scat_source
C C 0.0033 0.0016 'International Tables Vol C Tables 4.2.6.8 and 6.1.1.4'
H H 0.0000 0.0000 'International Tables Vol C Tables 4.2.6.8 and 6.1.1.4'
N N 0.0061 0.0033 'International Tables Vol C Tables 4.2.6.8 and 6.1.1.4'
O O 0.0106 0.0060 'International Tables Vol C Tables 4.2.6.8 and 6.1.1.4'
Fe Fe 0.3463 0.8444 'International Tables Vol C Tables 4.2.6.8 and 6.1.1.4'

loop_
_geom_angle_atom_site_label_1
_geom_angle_atom_site_label_2
_geom_angle_atom_site_label_3
_geom_angle
C1 Fe1 C5 41.27(7)
C1 Fe1 C4 68.92(8)
C5 Fe1 C4 40.88(8)
C1 Fe1 C10 127.10(8)
C5 Fe1 C10 108.05(8)
C4 Fe1 C10 119.77(9)
C1 Fe1 C6 107.57(8)
C5 Fe1 C6 119.44(9)
C4 Fe1 C6 154.10(10)
C10 Fe1 C6 40.67(9)
C1 Fe1 C2 41.01(7)
C5 Fe1 C2 68.81(8)
C4 Fe1 C2 68.13(8)
C10 Fe1 C2 165.02(9)
C6 Fe1 C2 127.01(9)
C1 Fe1 C7 118.97(8)
C5 Fe1 C7 153.63(9)
C4 Fe1 C7 164.26(9)
C10 Fe1 C7 67.84(9)
C6 Fe1 C7 40.25(9)
C2 Fe1 C7 108.06(9)
C1 Fe1 C3 68.62(7)
C5 Fe1 C3 68.50(8)
C4 Fe1 C3 40.36(9)
C10 Fe1 C3 153.60(9)
C6 Fe1 C3 164.25(10)
C2 Fe1 C3 40.29(8)
C7 Fe1 C3 127.03(9)
C1 Fe1 C8 153.18(8)
C5 Fe1 C8 164.50(9)
C4 Fe1 C8 127.00(9)
C10 Fe1 C8 67.67(9)
C6 Fe1 C8 67.79(9)
C2 Fe1 C8 119.24(8)
C7 Fe1 C8 40.28(9)
C3 Fe1 C8 108.27(9)
C1 Fe1 C9 164.86(8)
C5 Fe1 C9 127.01(8)
C4 Fe1 C9 108.27(8)
C10 Fe1 C9 40.30(9)
C6 Fe1 C9 68.06(9)
C2 Fe1 C9 153.11(9)
C7 Fe1 C9 67.78(9)
C3 Fe1 C9 119.54(9)
C8 Fe1 C9 40.22(9)
C14 N1 C12 108.57(15)
C14 N1 C11 124.51(16)
C12 N1 C11 126.83(16)
C14 N2 C13 108.09(15)
C14 N2 C15 126.98(16)
C13 N2 C15 124.86(15)
O2 N3 O1 121.0(2)
O2 N3 O3 117.6(2)
O1 N3 O3 121.4(2)
C2 C1 C5 107.58(16)
C2 C1 C11 124.99(17)
C5 C1 C11 127.34(17)
C2 C1 Fe1 70.19(10)
C5 C1 Fe1 69.74(10)
C11 C1 Fe1 122.88(13)
C3 C2 C1 108.15(17)
C3 C2 Fe1 69.94(11)
C1 C2 Fe1 68.80(9)
C3 C2 H2 125.9
C1 C2 H2 125.9
Fe1 C2 H2 125.9
C2 C3 C4 108.47(17)
C2 C3 Fe1 69.77(11)
C4 C3 Fe1 69.51(11)
C2 C3 H3 125.8
C4 C3 H3 125.8
Fe1 C3 H3 125.8
C3 C4 C5 108.42(17)
C3 C4 Fe1 70.12(11)
C5 C4 Fe1 69.45(11)
C3 C4 H4 125.8
C5 C4 H4 125.8
Fe1 C4 H4 125.8
C4 C5 C1 107.37(17)
C4 C5 Fe1 69.67(11)
C1 C5 Fe1 68.99(10)
C4 C5 H5 126.3
C1 C5 H5 126.3
Fe1 C5 H5 126.3
C7 C6 C10 107.6(2)
C7 C6 Fe1 69.94(12)
C10 C6 Fe1 69.66(12)
C7 C6 H6 126.2
C10 C6 H6 126.2
Fe1 C6 H6 126.2
C6 C7 C8 108.3(2)
C6 C7 Fe1 69.81(12)
C8 C7 Fe1 69.97(12)
C6 C7 H7 125.9
C8 C7 H7 125.9
Fe1 C7 H7 125.9
C9 C8 C7 108.2(2)
C9 C8 Fe1 69.92(11)
C7 C8 Fe1 69.75(12)
C9 C8 H8 125.9
C7 C8 H8 125.9
Fe1 C8 H8 125.9
C8 C9 C10 107.9(2)
C8 C9 Fe1 69.86(11)
C10 C9 Fe1 69.64(11)
C8 C9 H9 126.1
C10 C9 H9 126.1
Fe1 C9 H9 126.1
C9 C10 C6 108.0(2)
C9 C10 Fe1 70.06(11)
C6 C10 Fe1 69.67(11)
C9 C10 H10 126.0
C6 C10 H10 126.0
Fe1 C10 H10 126.0
N1 C11 C1 112.54(15)
N1 C11 H11A 109.1
C1 C11 H11A 109.1
N1 C11 H11B 109.1
C1 C11 H11B 109.1
H11A C11 H11B 107.8
C13 C12 N1 107.02(16)
C13 C12 H12 126.5
N1 C12 H12 126.5
C12 C13 N2 107.40(16)
C12 C13 H13 126.3
N2 C13 H13 126.3
N2 C14 N1 108.91(16)
N2 C14 H14 125.5
N1 C14 H14 125.5
N2 C15 C16 110.61(16)
N2 C15 C17 109.05(16)
C16 C15 C17 112.53(19)
N2 C15 H15 108.2
C16 C15 H15 108.2
C17 C15 H15 108.2
C15 C16 H16A 109.5
C15 C16 H16B 109.5
H16A C16 H16B 109.5
C15 C16 H16C 109.5
H16A C16 H16C 109.5
H16B C16 H16C 109.5
C15 C17 H17A 109.5
C15 C17 H17B 109.5
H17A C17 H17B 109.5
C15 C17 H17C 109.5
H17A C17 H17C 109.5
H17B C17 H17C 109.5
H1W1 O1W H1W2 104.7

loop_
_geom_bond_atom_site_label_1
_geom_bond_atom_site_label_2
_geom_bond_distance
Fe1 C1 2.0213(17)
Fe1 C5 2.0312(18)
Fe1 C4 2.0340(19)
Fe1 C10 2.0380(19)
Fe1 C6 2.038(2)
Fe1 C2 2.0397(17)
Fe1 C7 2.040(2)
Fe1 C3 2.0419(19)
Fe1 C8 2.043(2)
Fe1 C9 2.0435(19)
N1 C14 1.325(2)
N1 C12 1.375(2)
N1 C11 1.480(2)
N2 C14 1.324(2)
N2 C13 1.380(2)
N2 C15 1.487(2)
N3 O2 1.199(3)
N3 O1 1.213(2)
N3 O3 1.228(3)
C1 C2 1.423(3)
C1 C5 1.428(3)
C1 C11 1.490(3)
C2 C3 1.406(3)
C2 H2 0.9800
C3 C4 1.406(3)
C3 H3 0.9800
C4 C5 1.420(3)
C4 H4 0.9800
C5 H5 0.9800
C6 C7 1.403(3)
C6 C10 1.417(3)
C6 H6 0.9800
C7 C8 1.406(3)
C7 H7 0.9800
C8 C9 1.405(3)
C8 H8 0.9800
C9 C10 1.406(3)
C9 H9 0.9800
C10 H10 0.9800
C11 H11A 0.9700
C11 H11B 0.9700
C12 C13 1.341(3)
C12 H12 0.9300
C13 H13 0.9300
C14 H14 0.9300
C15 C16 1.507(3)
C15 C17 1.509(3)
C15 H15 0.9800
C16 H16A 0.9600
C16 H16B 0.9600
C16 H16C 0.9600
C17 H17A 0.9600
C17 H17B 0.9600
C17 H17C 0.9600
O1W H1W1 0.8606
O1W H1W2 0.8563
